data_1517639
loop_
_publ_author_name
'Tiffany M. Smith'
'Jose Vargas'
'Diona Symester'
'Michael Tichenor'
'Charles J. O-Connor'
'Jon Zubieta'

_publ_section_title
;
 Metal-organophosphonate chemistry: Hydrothermal syntheses and structures
 of copper(II)-xylyldiphosphonates with organonitrogen coligands
;
_journal_name_full
;
Inorganica Chimica Acta
;
_journal_page_first 63
_journal_page_last 77
_journal_volume 403
_journal_year 2013
_chemical_formula_moiety 'C20 H18 Cu N2 O6 P2'
_chemical_formula_sum 'C20 H18 Cu N2 O6 P2'
_chemical_formula_weight 507.84
_space_group_IT_number 14
_symmetry_cell_setting monoclinic
_symmetry_space_group_name_Hall '-P 2yn'
_symmetry_space_group_name_H-M 'P 1 21/n 1'
_atom_sites_solution_hydrogens geom
_atom_sites_solution_primary direct
_atom_sites_solution_secondary difmap
_cell_angle_alpha 90.00
_cell_angle_beta 104.644(4)
_cell_angle_gamma 90.00
_cell_formula_units_Z 4
_cell_length_a 10.3496(18)
_cell_length_b 14.682(3)
_cell_length_c 12.523(2)
_cell_measurement_reflns_used 5912
_cell_measurement_temperature 90(2)
_cell_measurement_theta_max 26.05
_cell_measurement_theta_min 2.46
_cell_volume 1841.1(6)
_computing_cell_refinement 'Bruker SAINT (Bruker, 2011)'
_computing_data_collection 'Bruker APEX2 (Bruker, 2011)'
_computing_data_reduction 'Bruker SAINT (Bruker, 2011)'
_computing_molecular_graphics 'CrystalMaker (Palmer, 2010)'
_computing_publication_material 'Bruker SHELXTL (Bruker, 2011)'
_computing_structure_refinement 'SHELXL-97 (Sheldrick, 2008)'
_computing_structure_solution 'SHELXS-97 (Sheldrick, 2008)'
_diffrn_ambient_temperature 90(2)
_diffrn_measured_fraction_theta_full 0.999
_diffrn_measured_fraction_theta_max 0.999
_diffrn_measurement_device_type 'Bruker APEX-II CCD'
_diffrn_measurement_method '\f and \w scans'
_diffrn_radiation_monochromator graphite
_diffrn_radiation_source 'fine-focus sealed tube'
_diffrn_radiation_type MoK\a
_diffrn_radiation_wavelength 0.71073
_diffrn_reflns_av_R_equivalents 0.0512
_diffrn_reflns_av_sigmaI/netI 0.0337
_diffrn_reflns_limit_h_max 12
_diffrn_reflns_limit_h_min -11
_diffrn_reflns_limit_k_max 18
_diffrn_reflns_limit_k_min -18
_diffrn_reflns_limit_l_max 15
_diffrn_reflns_limit_l_min -14
_diffrn_reflns_number 23773
_diffrn_reflns_theta_full 26.13
_diffrn_reflns_theta_max 26.13
_diffrn_reflns_theta_min 2.18
_exptl_absorpt_coefficient_mu 1.407
_exptl_absorpt_correction_T_max 0.869
_exptl_absorpt_correction_T_min 0.845
_exptl_absorpt_correction_type multi-scan
_exptl_absorpt_process_details 'SADABS SHELXL-97 (Sheldrick, 2008)'
_exptl_crystal_colour blue
_exptl_crystal_density_diffrn 1.832
_exptl_crystal_density_method 'not measured'
_exptl_crystal_description block
_exptl_crystal_F_000 1036
_exptl_crystal_size_max 0.2
_exptl_crystal_size_mid 0.1
_exptl_crystal_size_min 0.1
_refine_diff_density_max 0.488
_refine_diff_density_min -0.425
_refine_diff_density_rms 0.073
_refine_ls_extinction_method none
_refine_ls_goodness_of_fit_ref 1.023
_refine_ls_hydrogen_treatment constr
_refine_ls_matrix_type full
_refine_ls_number_parameters 282
_refine_ls_number_reflns 3670
_refine_ls_number_restraints 0
_refine_ls_restrained_S_all 1.023
_refine_ls_R_factor_all 0.0435
_refine_ls_R_factor_gt 0.0284
_refine_ls_shift/su_max 0.004
_refine_ls_shift/su_mean 0.000
_refine_ls_structure_factor_coef Fsqd
_refine_ls_weighting_details 'calc w=1/[\s^2^(Fo^2^)+(0.0282P)^2^+1.8615P] where P=(Fo^2^+2Fc^2^)/3'
_refine_ls_weighting_scheme calc
_refine_ls_wR_factor_gt 0.0611
_refine_ls_wR_factor_ref 0.0663
_reflns_number_gt 2972
_reflns_number_total 3670
_reflns_threshold_expression >2sigma(I)
_cod_data_source_file ICA-2013-403-63-77-5.cif
_cod_data_source_block compound_5
_cod_original_cell_volume 1841.1(5)
_cod_original_sg_symbol_Hall -P2yn
_cod_original_sg_symbol_H-M P2(1)/n
_cod_database_code 1517639

loop_
_symmetry_equiv_pos_as_xyz
'x, y, z'
'-x+1/2, y+1/2, -z+1/2'
'-x, -y, -z'
'x-1/2, -y-1/2, z-1/2'

loop_
_atom_site_label
_atom_site_type_symbol
_atom_site_fract_x
_atom_site_fract_y
_atom_site_fract_z
_atom_site_U_iso_or_equiv
_atom_site_adp_type
_atom_site_occupancy
_atom_site_symmetry_multiplicity
_atom_site_calc_flag
_atom_site_refinement_flags
Cu1 Cu 0.58123(3) 1.009300(19) 0.83240(2) 0.00826(8) Uani 1 1 d .
P1 P 0.34067(6) 0.90258(4) 0.91954(5) 0.00832(14) Uani 1 1 d .
P2 P 0.35178(6) 1.18812(4) 0.82773(5) 0.00924(14) Uani 1 1 d .
O1 O 0.43903(17) 1.11900(11) 0.79154(14) 0.0124(4) Uani 1 1 d .
O2 O 0.47557(16) 0.91940(11) 0.89398(13) 0.0105(4) Uani 1 1 d .
O3 O 0.32157(17) 0.79761(11) 0.93212(13) 0.0125(4) Uani 1 1 d .
H3' H 0.3056 0.7734 0.8712 0.019 Uiso 1 1 calc R
O4 O 0.32192(16) 0.94868(12) 1.02219(13) 0.0132(4) Uani 1 1 d .
O5 O 0.21933(16) 1.20867(11) 0.74721(14) 0.0131(4) Uani 1 1 d .
O6 O 0.31517(17) 1.15797(12) 0.93929(14) 0.0147(4) Uani 1 1 d .
H6' H 0.3801 1.1334 0.9804 0.022 Uiso 1 1 calc R
N1 N 0.5471(2) 0.93704(13) 0.68832(16) 0.0097(4) Uani 1 1 d .
N2 N 0.7329(2) 1.05968(13) 0.77143(16) 0.0101(4) Uani 1 1 d .
C1 C 0.4570(2) 0.87263(16) 0.6509(2) 0.0114(5) Uani 1 1 d .
H1 H 0.3992 0.8563 0.6937 0.014 Uiso 1 1 calc R
C2 C 0.4448(2) 0.82789(16) 0.5493(2) 0.0125(5) Uani 1 1 d .
H2 H 0.3786 0.7843 0.5252 0.015 Uiso 1 1 calc R
C3 C 0.5318(2) 0.84923(17) 0.48588(19) 0.0130(5) Uani 1 1 d .
H3 H 0.5248 0.8204 0.4185 0.016 Uiso 1 1 calc R
C4 C 0.6317(2) 0.91537(16) 0.52449(19) 0.0110(5) Uani 1 1 d .
C5 C 0.7301(3) 0.94094(17) 0.4666(2) 0.0133(5) Uani 1 1 d .
H5 H 0.7277 0.9147 0.3985 0.016 Uiso 1 1 calc R
C6 C 0.8263(2) 1.00305(17) 0.5103(2) 0.0132(5) Uani 1 1 d .
H6 H 0.8887 1.0185 0.4715 0.016 Uiso 1 1 calc R
C7 C 0.8338(2) 1.04553(16) 0.61550(19) 0.0102(5) Uani 1 1 d .
C8 C 0.9354(2) 1.10670(16) 0.6685(2) 0.0133(5) Uani 1 1 d .
H8 H 1.0021 1.1239 0.6348 0.016 Uiso 1 1 calc R
C9 C 0.9342(2) 1.14054(16) 0.7711(2) 0.0128(5) Uani 1 1 d .
H9 H 1.0016 1.1796 0.8079 0.015 Uiso 1 1 calc R
C10 C 0.8309(2) 1.11583(16) 0.8199(2) 0.0115(5) Uani 1 1 d .
H10 H 0.8312 1.1397 0.8887 0.014 Uiso 1 1 calc R
C11 C 0.7357(2) 1.02345(16) 0.67155(19) 0.0093(5) Uani 1 1 d .
C12 C 0.6347(2) 0.95784(16) 0.62635(19) 0.0101(5) Uani 1 1 d .
C13 C 0.2049(2) 0.93935(16) 0.80473(19) 0.0098(5) Uani 1 1 d .
H13A H 0.1969 1.0051 0.8071 0.012 Uiso 1 1 calc R
H13B H 0.2263 0.9235 0.7360 0.012 Uiso 1 1 calc R
C14 C 0.0709(2) 0.89639(16) 0.80646(19) 0.0096(5) Uani 1 1 d .
C15 C 0.0047(2) 0.83222(16) 0.72812(19) 0.0097(5) Uani 1 1 d .
C16 C -0.1189(2) 0.79772(16) 0.7371(2) 0.0124(5) Uani 1 1 d .
H16 H -0.1648 0.7571 0.6839 0.015 Uiso 1 1 calc R
C17 C -0.1748(2) 0.82237(16) 0.8230(2) 0.0129(5) Uani 1 1 d .
H17 H -0.2558 0.7975 0.8280 0.016 Uiso 1 1 calc R
C18 C -0.1079(2) 0.88476(17) 0.9013(2) 0.0130(5) Uani 1 1 d .
H18 H -0.1434 0.9017 0.9596 0.016 Uiso 1 1 calc R
C19 C 0.0126(2) 0.92158(16) 0.89171(19) 0.0113(5) Uani 1 1 d .
H19 H 0.0558 0.9642 0.9434 0.014 Uiso 1 1 calc R
C20 C 0.4408(2) 1.29484(16) 0.86461(19) 0.0106(5) Uani 1 1 d .
H20A H 0.3809 1.3393 0.8835 0.013 Uiso 1 1 calc R
H20B H 0.5142 1.2853 0.9293 0.013 Uiso 1 1 calc R

loop_
_atom_site_aniso_label
_atom_site_aniso_U_11
_atom_site_aniso_U_22
_atom_site_aniso_U_33
_atom_site_aniso_U_23
_atom_site_aniso_U_13
_atom_site_aniso_U_12
Cu1 0.00899(15) 0.00882(15) 0.00712(14) -0.00110(11) 0.00234(11) -0.00104(12)
P1 0.0087(3) 0.0089(3) 0.0069(3) -0.0004(2) 0.0013(2) -0.0017(2)
P2 0.0100(3) 0.0080(3) 0.0097(3) 0.0014(2) 0.0026(2) 0.0005(2)
O1 0.0136(9) 0.0099(8) 0.0139(9) 0.0010(7) 0.0038(7) 0.0032(7)
O2 0.0102(9) 0.0114(9) 0.0099(8) 0.0002(6) 0.0026(7) -0.0014(7)
O3 0.0153(9) 0.0101(9) 0.0105(8) 0.0005(7) 0.0003(8) -0.0031(7)
O4 0.0097(9) 0.0194(9) 0.0105(8) -0.0045(7) 0.0029(7) -0.0022(7)
O5 0.0100(9) 0.0135(9) 0.0150(9) 0.0013(7) 0.0017(7) 0.0001(7)
O6 0.0147(9) 0.0163(9) 0.0140(9) 0.0071(7) 0.0053(8) 0.0024(8)
N1 0.0104(10) 0.0086(10) 0.0097(10) 0.0017(8) 0.0017(8) 0.0007(8)
N2 0.0112(11) 0.0086(10) 0.0107(10) 0.0005(8) 0.0030(8) 0.0016(8)
C1 0.0082(12) 0.0116(12) 0.0142(12) 0.0020(10) 0.0023(10) -0.0006(9)
C2 0.0129(13) 0.0105(12) 0.0121(12) -0.0024(10) -0.0005(10) -0.0018(10)
C3 0.0169(13) 0.0128(12) 0.0079(12) -0.0006(10) 0.0005(10) 0.0027(10)
C4 0.0120(12) 0.0114(12) 0.0088(12) 0.0015(9) 0.0012(10) 0.0020(10)
C5 0.0167(13) 0.0136(13) 0.0102(12) 0.0014(10) 0.0047(11) 0.0042(10)
C6 0.0124(12) 0.0151(13) 0.0135(12) 0.0031(10) 0.0058(10) 0.0030(10)
C7 0.0100(12) 0.0083(11) 0.0122(12) 0.0036(9) 0.0026(10) 0.0021(9)
C8 0.0117(13) 0.0133(12) 0.0157(12) 0.0029(10) 0.0052(11) -0.0004(10)
C9 0.0111(12) 0.0088(12) 0.0171(13) 0.0002(10) 0.0008(10) -0.0009(10)
C10 0.0140(13) 0.0073(11) 0.0118(12) -0.0007(9) 0.0010(10) 0.0015(10)
C11 0.0094(12) 0.0082(11) 0.0095(11) 0.0024(9) 0.0011(10) 0.0036(9)
C12 0.0108(12) 0.0099(12) 0.0096(12) 0.0035(9) 0.0022(10) 0.0042(9)
C13 0.0111(12) 0.0087(12) 0.0095(11) -0.0005(9) 0.0022(10) -0.0001(9)
C14 0.0091(12) 0.0078(11) 0.0109(12) 0.0020(9) 0.0004(10) 0.0015(9)
C15 0.0114(12) 0.0075(11) 0.0087(11) 0.0011(9) 0.0000(10) 0.0028(9)
C16 0.0131(13) 0.0073(12) 0.0142(12) 0.0005(10) -0.0013(10) -0.0005(10)
C17 0.0078(12) 0.0121(12) 0.0183(13) 0.0050(10) 0.0023(10) 0.0008(10)
C18 0.0123(13) 0.0135(13) 0.0142(13) 0.0020(10) 0.0051(11) 0.0046(10)
C19 0.0113(13) 0.0104(12) 0.0108(12) -0.0008(9) 0.0003(10) 0.0003(10)
C20 0.0129(12) 0.0082(12) 0.0091(11) 0.0000(9) -0.0003(10) 0.0011(10)

loop_
_atom_type_symbol
_atom_type_description
_atom_type_scat_dispersion_real
_atom_type_scat_dispersion_imag
_atom_type_scat_source
C C 0.0033 0.0016 'International Tables Vol C Tables 4.2.6.8 and 6.1.1.4'
H H 0.0000 0.0000 'International Tables Vol C Tables 4.2.6.8 and 6.1.1.4'
N N 0.0061 0.0033 'International Tables Vol C Tables 4.2.6.8 and 6.1.1.4'
O O 0.0106 0.0060 'International Tables Vol C Tables 4.2.6.8 and 6.1.1.4'
P P 0.1023 0.0942 'International Tables Vol C Tables 4.2.6.8 and 6.1.1.4'
Cu Cu 0.3201 1.2651 'International Tables Vol C Tables 4.2.6.8 and 6.1.1.4'

loop_
_geom_angle_atom_site_label_1
_geom_angle_atom_site_label_2
_geom_angle_atom_site_label_3
_geom_angle
_geom_angle_site_symmetry_1
_geom_angle_site_symmetry_3
O4 Cu1 O2 92.94(7) 3_677 .
O4 Cu1 N1 157.54(8) 3_677 .
O2 Cu1 N1 90.49(7) . .
O4 Cu1 N2 88.41(8) 3_677 .
O2 Cu1 N2 158.68(7) . .
N1 Cu1 N2 80.58(8) . .
O4 Cu1 O1 98.32(7) 3_677 .
O2 Cu1 O1 100.29(7) . .
N1 Cu1 O1 102.89(7) . .
N2 Cu1 O1 100.57(7) . .
O4 P1 O2 115.28(10) . .
O4 P1 O3 108.00(10) . .
O2 P1 O3 108.97(10) . .
O4 P1 C13 107.47(11) . .
O2 P1 C13 110.50(10) . .
O3 P1 C13 106.22(10) . .
O1 P2 O5 116.49(10) . .
O1 P2 O6 111.69(10) . .
O5 P2 O6 105.22(10) . .
O1 P2 C20 110.75(11) . .
O5 P2 C20 108.26(10) . .
O6 P2 C20 103.50(10) . .
P2 O1 Cu1 149.30(11) . .
P1 O2 Cu1 143.95(11) . .
P1 O3 H3' 109.5 . .
P1 O4 Cu1 142.56(11) . 3_677
P2 O6 H6' 109.5 . .
C1 N1 C12 117.8(2) . .
C1 N1 Cu1 129.04(17) . .
C12 N1 Cu1 113.14(16) . .
C10 N2 C11 118.0(2) . .
C10 N2 Cu1 128.45(16) . .
C11 N2 Cu1 113.31(16) . .
N1 C1 C2 123.0(2) . .
N1 C1 H1 118.5 . .
C2 C1 H1 118.5 . .
C3 C2 C1 119.5(2) . .
C3 C2 H2 120.3 . .
C1 C2 H2 120.3 . .
C2 C3 C4 119.2(2) . .
C2 C3 H3 120.4 . .
C4 C3 H3 120.4 . .
C3 C4 C12 117.4(2) . .
C3 C4 C5 123.8(2) . .
C12 C4 C5 118.8(2) . .
C6 C5 C4 120.7(2) . .
C6 C5 H5 119.6 . .
C4 C5 H5 119.6 . .
C5 C6 C7 121.6(2) . .
C5 C6 H6 119.2 . .
C7 C6 H6 119.2 . .
C11 C7 C8 117.1(2) . .
C11 C7 C6 118.4(2) . .
C8 C7 C6 124.5(2) . .
C9 C8 C7 119.0(2) . .
C9 C8 H8 120.5 . .
C7 C8 H8 120.5 . .
C8 C9 C10 119.9(2) . .
C8 C9 H9 120.1 . .
C10 C9 H9 120.1 . .
N2 C10 C9 122.5(2) . .
N2 C10 H10 118.7 . .
C9 C10 H10 118.7 . .
N2 C11 C7 123.4(2) . .
N2 C11 C12 116.3(2) . .
C7 C11 C12 120.3(2) . .
N1 C12 C4 123.1(2) . .
N1 C12 C11 116.7(2) . .
C4 C12 C11 120.2(2) . .
C14 C13 P1 112.87(16) . .
C14 C13 H13A 109.0 . .
P1 C13 H13A 109.0 . .
C14 C13 H13B 109.0 . .
P1 C13 H13B 109.0 . .
H13A C13 H13B 107.8 . .
C19 C14 C15 118.7(2) . .
C19 C14 C13 117.9(2) . .
C15 C14 C13 123.4(2) . .
C14 C15 C16 118.5(2) . .
C14 C15 C20 124.5(2) . 2_546
C16 C15 C20 116.9(2) . 2_546
C17 C16 C15 122.2(2) . .
C17 C16 H16 118.9 . .
C15 C16 H16 118.9 . .
C18 C17 C16 119.1(2) . .
C18 C17 H17 120.5 . .
C16 C17 H17 120.5 . .
C17 C18 C19 119.4(2) . .
C17 C18 H18 120.3 . .
C19 C18 H18 120.3 . .
C18 C19 C14 122.0(2) . .
C18 C19 H19 119.0 . .
C14 C19 H19 119.0 . .
C15 C20 P2 112.35(16) 2_556 .
C15 C20 H20A 109.1 2_556 .
P2 C20 H20A 109.1 . .
C15 C20 H20B 109.1 2_556 .
P2 C20 H20B 109.1 . .
H20A C20 H20B 107.9 . .

loop_
_geom_bond_atom_site_label_1
_geom_bond_atom_site_label_2
_geom_bond_distance
_geom_bond_site_symmetry_2
Cu1 O4 1.9437(17) 3_677
Cu1 O2 1.9898(17) .
Cu1 N1 2.045(2) .
Cu1 N2 2.050(2) .
Cu1 O1 2.1543(17) .
P1 O4 1.5082(17) .
P1 O2 1.5292(17) .
P1 O3 1.5668(17) .
P1 C13 1.820(2) .
P2 O1 1.5027(17) .
P2 O5 1.5125(18) .
P2 O6 1.5996(17) .
P2 C20 1.817(2) .
O3 H3' 0.8200 .
O4 Cu1 1.9437(17) 3_677
O6 H6' 0.8200 .
N1 C1 1.328(3) .
N1 C12 1.369(3) .
N2 C10 1.329(3) .
N2 C11 1.366(3) .
C1 C2 1.409(3) .
C1 H1 0.9300 .
C2 C3 1.379(4) .
C2 H2 0.9300 .
C3 C4 1.412(3) .
C3 H3 0.9300 .
C4 C12 1.413(3) .
C4 C5 1.441(3) .
C5 C6 1.359(4) .
C5 H5 0.9300 .
C6 C7 1.442(3) .
C6 H6 0.9300 .
C7 C11 1.411(3) .
C7 C8 1.414(3) .
C8 C9 1.380(3) .
C8 H8 0.9300 .
C9 C10 1.407(3) .
C9 H9 0.9300 .
C10 H10 0.9300 .
C11 C12 1.428(3) .
C13 C14 1.529(3) .
C13 H13A 0.9700 .
C13 H13B 0.9700 .
C14 C19 1.402(3) .
C14 C15 1.407(3) .
C15 C16 1.407(3) .
C15 C20 1.516(3) 2_546
C16 C17 1.392(3) .
C16 H16 0.9300 .
C17 C18 1.392(4) .
C17 H17 0.9300 .
C18 C19 1.393(3) .
C18 H18 0.9300 .
C19 H19 0.9300 .
C20 C15 1.516(3) 2_556
C20 H20A 0.9700 .
C20 H20B 0.9700 .

loop_
_geom_torsion_atom_site_label_1
_geom_torsion_atom_site_label_2
_geom_torsion_atom_site_label_3
_geom_torsion_atom_site_label_4
_geom_torsion
_geom_torsion_site_symmetry_1
_geom_torsion_site_symmetry_4
O5 P2 O1 Cu1 -144.82(19) . .
O6 P2 O1 Cu1 -23.9(2) . .
C20 P2 O1 Cu1 90.9(2) . .
O4 Cu1 O1 P2 -34.8(2) 3_677 .
O2 Cu1 O1 P2 59.7(2) . .
N1 Cu1 O1 P2 152.6(2) . .
N2 Cu1 O1 P2 -124.8(2) . .
O4 P1 O2 Cu1 -77.98(19) . .
O3 P1 O2 Cu1 160.45(15) . .
C13 P1 O2 Cu1 44.1(2) . .
O4 Cu1 O2 P1 99.36(17) 3_677 .
N1 Cu1 O2 P1 -102.84(18) . .
N2 Cu1 O2 P1 -167.48(17) . .
O1 Cu1 O2 P1 0.35(18) . .
O2 P1 O4 Cu1 -30.0(2) . 3_677
O3 P1 O4 Cu1 92.08(19) . 3_677
C13 P1 O4 Cu1 -153.71(17) . 3_677
O4 Cu1 N1 C1 114.8(2) 3_677 .
O2 Cu1 N1 C1 15.9(2) . .
N2 Cu1 N1 C1 176.4(2) . .
O1 Cu1 N1 C1 -84.8(2) . .
O4 Cu1 N1 C12 -62.6(3) 3_677 .
O2 Cu1 N1 C12 -161.53(16) . .
N2 Cu1 N1 C12 -0.99(16) . .
O1 Cu1 N1 C12 97.80(16) . .
O4 Cu1 N2 C10 -13.6(2) 3_677 .
O2 Cu1 N2 C10 -107.6(3) . .
N1 Cu1 N2 C10 -173.9(2) . .
O1 Cu1 N2 C10 84.6(2) . .
O4 Cu1 N2 C11 160.84(16) 3_677 .
O2 Cu1 N2 C11 66.8(3) . .
N1 Cu1 N2 C11 0.49(16) . .
O1 Cu1 N2 C11 -100.99(16) . .
C12 N1 C1 C2 -2.5(3) . .
Cu1 N1 C1 C2 -179.78(17) . .
N1 C1 C2 C3 1.8(4) . .
C1 C2 C3 C4 0.2(4) . .
C2 C3 C4 C12 -1.3(3) . .
C2 C3 C4 C5 178.1(2) . .
C3 C4 C5 C6 -177.8(2) . .
C12 C4 C5 C6 1.7(4) . .
C4 C5 C6 C7 0.0(4) . .
C5 C6 C7 C11 -2.0(4) . .
C5 C6 C7 C8 176.3(2) . .
C11 C7 C8 C9 0.6(3) . .
C6 C7 C8 C9 -177.8(2) . .
C7 C8 C9 C10 -1.6(4) . .
C11 N2 C10 C9 1.5(3) . .
Cu1 N2 C10 C9 175.74(17) . .
C8 C9 C10 N2 0.6(4) . .
C10 N2 C11 C7 -2.7(3) . .
Cu1 N2 C11 C7 -177.77(18) . .
C10 N2 C11 C12 175.1(2) . .
Cu1 N2 C11 C12 0.1(3) . .
C8 C7 C11 N2 1.7(3) . .
C6 C7 C11 N2 -179.9(2) . .
C8 C7 C11 C12 -176.1(2) . .
C6 C7 C11 C12 2.4(3) . .
C1 N1 C12 C4 1.2(3) . .
Cu1 N1 C12 C4 178.94(18) . .
C1 N1 C12 C11 -176.4(2) . .
Cu1 N1 C12 C11 1.3(3) . .
C3 C4 C12 N1 0.7(4) . .
C5 C4 C12 N1 -178.8(2) . .
C3 C4 C12 C11 178.2(2) . .
C5 C4 C12 C11 -1.3(3) . .
N2 C11 C12 N1 -0.9(3) . .
C7 C11 C12 N1 177.0(2) . .
N2 C11 C12 C4 -178.6(2) . .
C7 C11 C12 C4 -0.7(3) . .
O4 P1 C13 C14 -73.05(18) . .
O2 P1 C13 C14 160.40(16) . .
O3 P1 C13 C14 42.35(19) . .
P1 C13 C14 C19 67.6(2) . .
P1 C13 C14 C15 -111.4(2) . .
C19 C14 C15 C16 1.6(3) . .
C13 C14 C15 C16 -179.4(2) . .
C19 C14 C15 C20 -176.5(2) . 2_546
C13 C14 C15 C20 2.5(4) . 2_546
C14 C15 C16 C17 -2.5(3) . .
C20 C15 C16 C17 175.7(2) 2_546 .
C15 C16 C17 C18 1.5(4) . .
C16 C17 C18 C19 0.5(4) . .
C17 C18 C19 C14 -1.4(4) . .
C15 C14 C19 C18 0.3(4) . .
C13 C14 C19 C18 -178.7(2) . .
O1 P2 C20 C15 55.5(2) . 2_556
O5 P2 C20 C15 -73.32(19) . 2_556
O6 P2 C20 C15 175.35(17) . 2_556
